data_4300578
loop_
_publ_author_name
'Panda, Tarun K.'
'Gamer, Michael T.'
'Roesky, Peter W.'

_publ_section_title
;
 Yttrium and Lanthanide Complexes Having a Chiral Phosphanylamide in the
 Coordination Sphere
;
_journal_coden_ASTM INOCAJ
_journal_issue 2
_journal_name_full 'Inorganic Chemistry'
_journal_page_first 910
_journal_page_last 916
_journal_paper_doi 10.1021/ic051584e
_journal_volume 45
_journal_year 2006
_chemical_absolute_configuration rmad
_chemical_formula_moiety 'C51 H58 Cl N3 P3 Si2 Yb'
_chemical_formula_sum 'C51 H58 Cl N3 P3 Si2 Yb'
_chemical_formula_weight 1070.58
_space_group_crystal_system triclinic
_space_group_IT_number 1
_space_group_name_Hall 'P 1'
_space_group_name_H-M_alt 'P 1'
_cell_angle_alpha 66.475(3)
_cell_angle_beta 72.140(3)
_cell_angle_gamma 78.311(3)
_cell_formula_units_Z 1
_cell_length_a 9.9874(4)
_cell_length_b 11.6417(5)
_cell_length_c 12.5038(5)
_cell_measurement_temperature 200(2)
_cell_volume 1263.38(9)
_diffrn_ambient_temperature 200(2)
_exptl_crystal_density_diffrn 1.407
_cod_original_sg_symbol_Hall '1 P'
_cod_database_code 4300578

loop_
_space_group_symop_id
_space_group_symop_operation_xyz
1 'x, y, z'

loop_
_atom_site_label
_atom_site_type_symbol
_atom_site_fract_x
_atom_site_fract_y
_atom_site_fract_z
_atom_site_U_iso_or_equiv
_atom_site_adp_type
_atom_site_occupancy
_atom_site_symmetry_multiplicity
_atom_site_calc_flag
_atom_site_refinement_flags
_atom_site_disorder_assembly
_atom_site_disorder_group
C1 C 0.3753(2) -0.0522(2) -0.0176(2) 0.0214(4) Uani 1 1 d . . .
H1 H 0.3150 -0.0035 -0.0748 0.026 Uiso 1 1 calc R . .
C2 C 0.3809(3) -0.2184(2) -0.1333(2) 0.0249(5) Uani 1 1 d . . .
C3 C 0.4683(3) -0.2894(3) -0.1987(3) 0.0327(6) Uani 1 1 d . . .
H3 H 0.5546 -0.3310 -0.1793 0.039 Uiso 1 1 calc R . .
C4 C 0.4311(4) -0.3006(4) -0.2924(4) 0.0448(8) Uani 1 1 d . . .
H4 H 0.4908 -0.3505 -0.3360 0.054 Uiso 1 1 calc R . .
C5 C 0.3067(5) -0.2386(5) -0.3212(4) 0.0565(11) Uani 1 1 d . . .
H5 H 0.2818 -0.2445 -0.3862 0.068 Uiso 1 1 calc R . .
C6 C 0.2178(4) -0.1679(4) -0.2568(4) 0.0488(9) Uani 1 1 d . . .
H6 H 0.1319 -0.1262 -0.2771 0.059 Uiso 1 1 calc R . .
C7 C 0.2539(3) -0.1576(3) -0.1625(3) 0.0351(6) Uani 1 1 d . . .
H7 H 0.1926 -0.1094 -0.1178 0.042 Uiso 1 1 calc R . .
C8 C 0.3538(4) -0.3281(3) 0.1215(3) 0.0325(6) Uani 1 1 d . . .
C9 C 0.2100(5) -0.3347(5) 0.1463(4) 0.0508(11) Uani 1 1 d . . .
H9 H 0.1578 -0.2764 0.0918 0.061 Uiso 1 1 calc R . .
C10 C 0.1412(6) -0.4257(6) 0.2502(4) 0.0727(16) Uani 1 1 d . . .
H10 H 0.0424 -0.4293 0.2669 0.087 Uiso 1 1 calc R . .
C11 C 0.2172(7) -0.5108(5) 0.3290(4) 0.0754(18) Uani 1 1 d . . .
H11 H 0.1706 -0.5737 0.3997 0.090 Uiso 1 1 calc R . .
C12 C 0.3587(7) -0.5051(4) 0.3058(4) 0.0657(14) Uani 1 1 d . . .
H12 H 0.4104 -0.5642 0.3604 0.079 Uiso 1 1 calc R . .
C13 C 0.4282(5) -0.4133(3) 0.2026(3) 0.0469(8) Uani 1 1 d . . .
H13 H 0.5266 -0.4089 0.1877 0.056 Uiso 1 1 calc R . .
C14 C 0.2620(3) -0.0770(3) 0.2398(2) 0.0253(5) Uani 1 1 d . . .
C15 C 0.3230(4) -0.1898(3) 0.3098(3) 0.0296(6) Uani 1 1 d . . .
H15 H 0.4194 -0.2162 0.2818 0.036 Uiso 1 1 calc R . .
C16 C 0.2442(4) -0.2634(4) 0.4199(4) 0.0379(7) Uani 1 1 d . . .
H16 H 0.2862 -0.3407 0.4663 0.045 Uiso 1 1 calc R . .
C17 C 0.1050(4) -0.2250(4) 0.4627(3) 0.0451(8) Uani 1 1 d . . .
H17 H 0.0512 -0.2758 0.5382 0.054 Uiso 1 1 calc R . .
C18 C 0.0442(4) -0.1127(4) 0.3953(3) 0.0466(8) Uani 1 1 d . . .
H18 H -0.0512 -0.0855 0.4255 0.056 Uiso 1 1 calc R . .
C19 C 0.1215(3) -0.0386(3) 0.2833(3) 0.0367(6) Uani 1 1 d . . .
H19 H 0.0783 0.0380 0.2368 0.044 Uiso 1 1 calc R . .
C20 C 0.2742(3) 0.1639(3) 0.0431(2) 0.0277(5) Uani 1 1 d . . .
C21 C 0.3321(4) 0.2655(3) 0.0380(3) 0.0356(6) Uani 1 1 d . . .
H21 H 0.4185 0.2526 0.0599 0.043 Uiso 1 1 calc R . .
C22 C 0.2635(5) 0.3865(3) 0.0007(4) 0.0525(10) Uani 1 1 d . . .
H22 H 0.3032 0.4558 -0.0028 0.063 Uiso 1 1 calc R . .
C23 C 0.1379(5) 0.4050(4) -0.0310(4) 0.0561(12) Uani 1 1 d . . .
H23 H 0.0910 0.4873 -0.0559 0.067 Uiso 1 1 calc R . .
C24 C 0.0797(4) 0.3043(4) -0.0269(4) 0.0526(11) Uani 1 1 d . . .
H24 H -0.0068 0.3177 -0.0488 0.063 Uiso 1 1 calc R . .
C25 C 0.1476(3) 0.1842(3) 0.0092(3) 0.0375(7) Uani 1 1 d . . .
H25 H 0.1083 0.1156 0.0109 0.045 Uiso 1 1 calc R . .
C26 C 0.6921(4) -0.4945(3) -0.0045(4) 0.0458(8) Uani 1 1 d . . .
H26A H 0.7507 -0.5599 0.0442 0.069 Uiso 1 1 calc R . .
H26B H 0.7064 -0.5061 -0.0808 0.069 Uiso 1 1 calc R . .
H26C H 0.5924 -0.5006 0.0396 0.069 Uiso 1 1 calc R . .
C27 C 0.8709(4) -0.2880(4) -0.1876(4) 0.0437(8) Uani 1 1 d . . .
H27A H 0.8235 -0.2788 -0.2489 0.066 Uiso 1 1 calc R . .
H27B H 0.9509 -0.3526 -0.1882 0.066 Uiso 1 1 calc R . .
H27C H 0.9052 -0.2076 -0.2052 0.066 Uiso 1 1 calc R . .
C28 C 0.8354(4) -0.3532(4) 0.0805(4) 0.0490(9) Uani 1 1 d . . .
H28A H 0.8758 -0.2746 0.0594 0.073 Uiso 1 1 calc R . .
H28B H 0.9110 -0.4218 0.0835 0.073 Uiso 1 1 calc R . .
H28C H 0.7675 -0.3722 0.1596 0.073 Uiso 1 1 calc R . .
C29 C 0.7174(5) 0.1608(4) 0.1078(4) 0.0499(9) Uani 1 1 d . . .
H29A H 0.7892 0.1401 0.0428 0.075 Uiso 1 1 calc R . .
H29B H 0.7637 0.1692 0.1627 0.075 Uiso 1 1 calc R . .
H29C H 0.6629 0.2403 0.0733 0.075 Uiso 1 1 calc R . .
C30 C 0.4588(5) 0.0768(5) 0.3137(4) 0.0515(9) Uani 1 1 d . . .
H30A H 0.3948 0.1475 0.2772 0.077 Uiso 1 1 calc R . .
H30B H 0.5044 0.1010 0.3597 0.077 Uiso 1 1 calc R . .
H30C H 0.4048 0.0045 0.3678 0.077 Uiso 1 1 calc R . .
C31 C 0.7032(5) -0.1132(4) 0.2652(5) 0.0563(11) Uani 1 1 d . . .
H31A H 0.6403 -0.1796 0.3177 0.084 Uiso 1 1 calc R . .
H31B H 0.7528 -0.0965 0.3132 0.084 Uiso 1 1 calc R . .
H31C H 0.7721 -0.1405 0.2029 0.084 Uiso 1 1 calc R . .
C32 C 0.6570(3) 0.1047(3) -0.4081(2) 0.0279(5) Uani 1 1 d . . .
H32 H 0.5752 0.1560 -0.4404 0.033 Uiso 1 1 calc R . .
C33 C 0.6596(6) -0.0290(5) -0.4027(5) 0.0426(11) Uani 1 1 d . . .
H33A H 0.7384 -0.0815 -0.3704 0.064 Uiso 1 1 calc R . .
H33B H 0.6714 -0.0276 -0.4840 0.064 Uiso 1 1 calc R . .
H33C H 0.5705 -0.0637 -0.3504 0.064 Uiso 1 1 calc R . .
C34 C 0.7923(3) 0.1600(3) -0.4969(3) 0.0302(5) Uani 1 1 d . . .
C35 C 0.9163(4) 0.1438(4) -0.4629(4) 0.0417(9) Uani 1 1 d . . .
H35 H 0.9188 0.1000 -0.3810 0.050 Uiso 1 1 calc R . .
C36 C 1.0365(4) 0.1919(5) -0.5489(4) 0.0558(11) Uani 1 1 d . . .
H36 H 1.1204 0.1826 -0.5244 0.067 Uiso 1 1 calc R . .
C37 C 1.0385(5) 0.2520(5) -0.6676(4) 0.0587(13) Uani 1 1 d . . .
H37 H 1.1235 0.2810 -0.7255 0.070 Uiso 1 1 calc R . .
C38 C 0.9154(5) 0.2703(4) -0.7025(3) 0.0525(10) Uani 1 1 d . . .
H38 H 0.9145 0.3144 -0.7847 0.063 Uiso 1 1 calc R . .
C39 C 0.7920(4) 0.2241(3) -0.6174(3) 0.0418(7) Uani 1 1 d . . .
H39 H 0.7074 0.2366 -0.6419 0.050 Uiso 1 1 calc R . .
C40 C 0.6422(3) 0.3698(3) -0.3428(3) 0.0279(5) Uani 1 1 d . . .
C41 C 0.6425(4) 0.4359(3) -0.4638(3) 0.0383(7) Uani 1 1 d . . .
H41 H 0.5897 0.4096 -0.5002 0.046 Uiso 1 1 calc R . .
C42 C 0.7197(5) 0.5400(3) -0.5316(4) 0.0500(9) Uani 1 1 d . . .
H42 H 0.7210 0.5832 -0.6143 0.060 Uiso 1 1 calc R . .
C43 C 0.7938(4) 0.5804(3) -0.4792(5) 0.0526(10) Uani 1 1 d . . .
H43 H 0.8457 0.6520 -0.5255 0.063 Uiso 1 1 calc R . .
C44 C 0.7932(4) 0.5175(3) -0.3597(4) 0.0482(9) Uani 1 1 d . . .
H44 H 0.8442 0.5458 -0.3235 0.058 Uiso 1 1 calc R . .
C45 C 0.7178(3) 0.4123(3) -0.2917(3) 0.0361(6) Uani 1 1 d . . .
H45 H 0.7182 0.3691 -0.2093 0.043 Uiso 1 1 calc R . .
C46 C 0.3840(3) 0.2680(3) -0.2929(2) 0.0284(5) Uani 1 1 d . . .
C47 C 0.3190(3) 0.1735(3) -0.2944(3) 0.0327(6) Uani 1 1 d . . .
H47 H 0.3673 0.0918 -0.2817 0.039 Uiso 1 1 calc R . .
C48 C 0.1850(4) 0.1965(4) -0.3141(3) 0.0429(8) Uani 1 1 d . . .
H48 H 0.1420 0.1304 -0.3133 0.052 Uiso 1 1 calc R . .
C49 C 0.1141(4) 0.3150(5) -0.3349(4) 0.0478(11) Uani 1 1 d . . .
H49 H 0.0230 0.3313 -0.3495 0.057 Uiso 1 1 calc R . .
C50 C 0.1776(4) 0.4104(4) -0.3340(4) 0.0475(9) Uani 1 1 d . . .
H50 H 0.1294 0.4922 -0.3481 0.057 Uiso 1 1 calc R . .
C51 C 0.3115(3) 0.3871(3) -0.3126(3) 0.0383(7) Uani 1 1 d . . .
H51 H 0.3534 0.4529 -0.3115 0.046 Uiso 1 1 calc R . .
N1 N 0.6055(2) -0.2175(2) -0.0377(2) 0.0241(4) Uani 1 1 d . . .
N2 N 0.5268(2) 0.0113(2) 0.0914(2) 0.0231(4) Uani 1 1 d . . .
N3 N 0.6347(2) 0.1042(2) -0.2865(2) 0.0236(4) Uani 1 1 d . . .
P1 P 0.43713(7) -0.20419(6) -0.01421(6) 0.02115(11) Uani 1 1 d . . .
P2 P 0.36728(6) 0.00865(6) 0.09122(6) 0.02050(11) Uani 1 1 d . . .
P3 P 0.55141(7) 0.22691(6) -0.24899(6) 0.02383(12) Uani 1 1 d . . .
Si1 Si 0.74324(9) -0.33568(7) -0.03572(8) 0.03050(16) Uani 1 1 d . . .
Si2 Si 0.59685(14) 0.03308(12) 0.19231(12) 0.0287(2) Uani 1 1 d . . .
Cl Cl 0.89276(7) -0.01438(9) -0.09671(9) 0.04234(18) Uani 1 1 d . . .
Yb Yb 0.6386 -0.0068 -0.0963 0.01869(2) Uani 1 1 d . . .

loop_
_atom_site_aniso_label
_atom_site_aniso_U_11
_atom_site_aniso_U_22
_atom_site_aniso_U_33
_atom_site_aniso_U_23
_atom_site_aniso_U_13
_atom_site_aniso_U_12
C1 0.0195(9) 0.0243(10) 0.0203(11) -0.0085(9) -0.0055(8) 0.0001(8)
C2 0.0242(10) 0.0277(11) 0.0251(12) -0.0105(10) -0.0048(9) -0.0074(9)
C3 0.0322(13) 0.0357(14) 0.0373(15) -0.0199(12) -0.0090(11) -0.0037(11)
C4 0.0472(18) 0.055(2) 0.047(2) -0.0340(17) -0.0115(15) -0.0053(15)
C5 0.056(2) 0.082(3) 0.058(2) -0.044(2) -0.0275(19) -0.004(2)
C6 0.0395(17) 0.066(2) 0.059(2) -0.032(2) -0.0275(17) -0.0002(16)
C7 0.0267(12) 0.0455(16) 0.0408(16) -0.0221(14) -0.0101(11) -0.0036(11)
C8 0.0464(16) 0.0257(12) 0.0251(13) -0.0074(10) -0.0032(11) -0.0151(11)
C9 0.052(3) 0.064(3) 0.0348(19) -0.0090(18) -0.0005(18) -0.036(2)
C10 0.083(3) 0.099(4) 0.038(2) -0.015(2) 0.006(2) -0.066(3)
C11 0.128(5) 0.064(3) 0.0322(19) -0.0050(19) 0.002(2) -0.067(3)
C12 0.121(4) 0.0355(18) 0.0342(19) -0.0008(15) -0.018(2) -0.022(2)
C13 0.068(2) 0.0339(16) 0.0316(16) -0.0041(13) -0.0117(16) -0.0062(15)
C14 0.0291(11) 0.0272(11) 0.0192(11) -0.0096(9) -0.0015(9) -0.0066(9)
C15 0.0367(17) 0.0290(14) 0.0220(14) -0.0067(11) -0.0062(13) -0.0076(12)
C16 0.0508(19) 0.0401(17) 0.0207(15) -0.0045(14) -0.0067(14) -0.0170(14)
C17 0.0509(19) 0.058(2) 0.0236(14) -0.0095(14) 0.0014(13) -0.0260(16)
C18 0.0348(15) 0.062(2) 0.0353(17) -0.0166(16) 0.0066(13) -0.0138(15)
C19 0.0314(13) 0.0436(16) 0.0298(14) -0.0133(12) 0.0011(11) -0.0060(12)
C20 0.0272(11) 0.0253(11) 0.0226(11) -0.0075(9) -0.0008(9) 0.0038(9)
C21 0.0453(18) 0.0246(13) 0.0317(15) -0.0104(11) -0.0052(13) 0.0010(12)
C22 0.069(3) 0.0242(14) 0.044(2) -0.0084(14) 0.0005(18) 0.0064(15)
C23 0.060(2) 0.0378(18) 0.0401(19) -0.0043(15) -0.0025(17) 0.0232(17)
C24 0.0374(16) 0.055(2) 0.0364(17) -0.0031(16) -0.0032(13) 0.0197(16)
C25 0.0266(13) 0.0447(17) 0.0296(14) -0.0094(12) -0.0031(11) 0.0070(12)
C26 0.055(2) 0.0240(13) 0.062(2) -0.0198(15) -0.0214(18) 0.0078(13)
C27 0.0326(16) 0.0474(19) 0.052(2) -0.0264(17) -0.0074(15) 0.0067(14)
C28 0.052(2) 0.0485(19) 0.057(2) -0.0248(18) -0.0346(18) 0.0178(16)
C29 0.055(2) 0.0464(19) 0.060(2) -0.0230(18) -0.0127(18) -0.0237(16)
C30 0.054(2) 0.073(3) 0.0415(19) -0.037(2) -0.0079(16) -0.0084(19)
C31 0.072(3) 0.0440(19) 0.063(3) -0.0146(18) -0.047(2) 0.0102(18)
C32 0.0284(11) 0.0338(13) 0.0213(11) -0.0097(10) -0.0041(9) -0.0064(10)
C33 0.056(3) 0.043(2) 0.033(2) -0.0187(18) -0.0013(18) -0.020(2)
C34 0.0367(13) 0.0294(12) 0.0229(12) -0.0097(10) -0.0008(10) -0.0097(10)
C35 0.0371(17) 0.059(2) 0.0297(18) -0.0169(17) 0.0004(14) -0.0191(16)
C36 0.0436(19) 0.089(3) 0.043(2) -0.034(2) 0.0099(17) -0.035(2)
C37 0.069(3) 0.065(3) 0.040(2) -0.030(2) 0.026(2) -0.041(2)
C38 0.079(3) 0.0466(19) 0.0228(14) -0.0106(14) 0.0103(16) -0.0260(19)
C39 0.0553(19) 0.0409(16) 0.0237(14) -0.0097(12) -0.0016(13) -0.0100(14)
C40 0.0294(12) 0.0231(11) 0.0293(13) -0.0093(10) -0.0040(10) -0.0040(9)
C41 0.0521(18) 0.0311(14) 0.0280(14) -0.0048(11) -0.0071(13) -0.0129(13)
C42 0.064(2) 0.0348(16) 0.0379(18) -0.0030(14) 0.0005(16) -0.0181(16)
C43 0.0441(18) 0.0326(16) 0.070(3) -0.0126(17) 0.0005(18) -0.0159(14)
C44 0.0416(17) 0.0367(16) 0.073(3) -0.0229(18) -0.0160(17) -0.0101(13)
C45 0.0357(14) 0.0306(13) 0.0468(18) -0.0158(13) -0.0147(13) -0.0028(11)
C46 0.0265(11) 0.0298(12) 0.0209(11) -0.0019(10) -0.0052(9) -0.0022(9)
C47 0.0284(12) 0.0367(14) 0.0282(13) -0.0048(11) -0.0082(10) -0.0060(10)
C48 0.0329(14) 0.0521(19) 0.0389(17) -0.0052(15) -0.0133(13) -0.0105(13)
C49 0.0289(17) 0.058(2) 0.045(2) -0.0061(17) -0.0145(16) 0.0017(17)
C50 0.0325(15) 0.0421(17) 0.0462(19) 0.0009(15) -0.0099(14) 0.0074(13)
C51 0.0353(14) 0.0300(14) 0.0372(16) -0.0036(12) -0.0064(12) 0.0012(11)
N1 0.0220(9) 0.0222(9) 0.0292(11) -0.0108(8) -0.0086(8) 0.0018(7)
N2 0.0253(9) 0.0211(9) 0.0235(10) -0.0077(8) -0.0070(8) -0.0029(7)
N3 0.0251(9) 0.0235(9) 0.0194(9) -0.0064(8) -0.0023(7) -0.0045(7)
P1 0.0219(3) 0.0207(3) 0.0212(3) -0.0078(2) -0.0046(2) -0.0035(2)
P2 0.0202(2) 0.0199(3) 0.0193(3) -0.0069(2) -0.0029(2) -0.0010(2)
P3 0.0246(3) 0.0231(3) 0.0202(3) -0.0046(2) -0.0043(2) -0.0034(2)
Si1 0.0313(4) 0.0256(3) 0.0384(4) -0.0153(3) -0.0154(3) 0.0075(3)
Si2 0.0351(4) 0.0279(4) 0.0284(5) -0.0114(4) -0.0120(4) -0.0053(3)
Cl 0.0209(3) 0.0577(5) 0.0513(5) -0.0227(4) -0.0092(3) -0.0032(3)
Yb 0.01665(3) 0.01927(4) 0.01780(4) -0.00496(3) -0.00282(2) -0.00262(2)

loop_
_geom_bond_atom_site_label_1
_geom_bond_atom_site_label_2
_geom_bond_distance
_geom_bond_site_symmetry_2
_geom_bond_publ_flag
C1 P1 1.740(3) . ?
C1 P2 1.743(3) . ?
C1 Yb 2.592(2) . ?
C2 C3 1.388(4) . ?
C2 C7 1.398(4) . ?
C2 P1 1.819(3) . ?
C3 C4 1.390(5) . ?
C4 C5 1.378(6) . ?
C5 C6 1.382(6) . ?
C6 C7 1.388(5) . ?
C8 C9 1.385(6) . ?
C8 C13 1.387(5) . ?
C8 P1 1.822(3) . ?
C9 C10 1.389(6) . ?
C10 C11 1.379(9) . ?
C11 C12 1.363(9) . ?
C12 C13 1.393(6) . ?
C14 C19 1.392(4) . ?
C14 C15 1.396(4) . ?
C14 P2 1.816(3) . ?
C15 C16 1.384(5) . ?
C16 C17 1.379(6) . ?
C17 C18 1.379(6) . ?
C18 C19 1.394(5) . ?
C20 C21 1.390(5) . ?
C20 C25 1.401(4) . ?
C20 P2 1.813(3) . ?
C21 C22 1.397(4) . ?
C22 C23 1.380(7) . ?
C23 C24 1.387(7) . ?
C24 C25 1.385(5) . ?
C26 Si1 1.876(4) . ?
C27 Si1 1.871(4) . ?
C28 Si1 1.873(4) . ?
C29 Si2 1.862(4) . ?
C30 Si2 1.875(4) . ?
C31 Si2 1.866(4) . ?
C32 N3 1.466(3) . ?
C32 C33 1.526(6) . ?
C32 C34 1.528(4) . ?
C34 C35 1.384(5) . ?
C34 C39 1.389(4) . ?
C35 C36 1.382(5) . ?
C36 C37 1.361(7) . ?
C37 C38 1.377(8) . ?
C38 C39 1.396(5) . ?
C40 C45 1.387(4) . ?
C40 C41 1.397(4) . ?
C40 P3 1.835(3) . ?
C41 C42 1.393(5) . ?
C42 C43 1.373(7) . ?
C43 C44 1.375(7) . ?
C44 C45 1.392(5) . ?
C46 C51 1.393(4) . ?
C46 C47 1.395(4) . ?
C46 P3 1.831(3) . ?
C47 C48 1.388(4) . ?
C48 C49 1.380(6) . ?
C49 C50 1.391(7) . ?
C50 C51 1.396(5) . ?
N1 P1 1.602(2) . ?
N1 Si1 1.736(2) . ?
N1 Yb 2.325(2) . ?
N2 P2 1.600(2) . ?
N2 Si2 1.736(3) . ?
N2 Yb 2.343(2) . ?
N3 P3 1.663(2) . ?
N3 Yb 2.216(2) . ?
P1 Yb 3.0177(6) . ?
P2 Yb 3.0184(6) . ?
P3 Yb 2.7782(7) . ?
Si1 Yb 3.5884(8) . ?
Cl Yb 2.5208(7) . ?
